data_2233730
loop_
_publ_author_name
'Chygorin, Eduard N.'
'Petrusenko, Svitlana R.'
'Kokozay, Volodymyr N.'
'Omelchenko, Irina V.'
'Shishkin, Oleg V.'

_publ_section_title
;
 Tris(2,2'-bipyridine-\k^2^<i>N</i>,<i>N</i>')cobalt(III)
 tris(oxalato-\k^2^<i>O</i>^1^,<i>O</i>^2^)ferrate(III) monohydrate
;
_journal_coeditor_code BR2188
_journal_issue 3
_journal_name_full 'Acta Crystallographica Section E'
_journal_page_first m233
_journal_page_last m234
_journal_paper_doi 10.1107/S1600536812003224
_journal_volume 68
_journal_year 2012
_chemical_formula_iupac '[Co (C10 H8 N2)3] [Fe (C2 O4)3], H2 O'
_chemical_formula_moiety 'C30 H24 Co N6 3+, C6 Fe O12 3-, H2 O'
_chemical_formula_sum 'C36 H26 Co Fe N6 O13'
_chemical_formula_weight 865.42
_chemical_name_systematic
;
Tris(2,2'-bipyridine-\k^2^<i>N</i>,<i>N</i>')cobalt(III)
tris(oxalato-\k^2^<i>O</i>^1^,<i>O</i>^2^)ferrate((III) monohydrate
;
_space_group_IT_number 177
_symmetry_cell_setting hexagonal
_symmetry_space_group_name_Hall 'P 6 2'
_symmetry_space_group_name_H-M 'P 6 2 2'
_atom_sites_solution_hydrogens difmap
_atom_sites_solution_primary direct
_atom_sites_solution_secondary difmap
_audit_creation_method
;
<i>CrysAlis RED</i> (Oxford Diffraction, 2007)
;
_cell_angle_alpha 90.00
_cell_angle_beta 90.00
_cell_angle_gamma 120.00
_cell_formula_units_Z 2
_cell_length_a 13.056(2)
_cell_length_b 13.056(3)
_cell_length_c 12.480(3)
_cell_measurement_reflns_used 1555
_cell_measurement_temperature 293(2)
_cell_measurement_theta_max 31.9715
_cell_measurement_theta_min 3.0980
_cell_volume 1842.3(7)
_computing_cell_refinement
;
<i>CrysAlis RED</i> (Oxford Diffraction, 2009)
;
_computing_data_collection
;
<i>CrysAlis CCD</i> (Oxford Diffraction, 2009)
;
_computing_data_reduction
;
<i>CrysAlis RED</i> (Oxford Diffraction, 2009)
;
_computing_molecular_graphics 'SHELXTL (Sheldrick, 2008)'
_computing_publication_material 'publCIF (Westrip, 2010)'
_computing_structure_refinement 'SHELXTL (Sheldrick, 2008) and PLATON (Spek, 2009)'
_computing_structure_solution 'SHELXTL (Sheldrick, 2008)'
_diffrn_ambient_temperature 293(2)
_diffrn_detector_area_resol_mean 16.1827
_diffrn_measured_fraction_theta_full 0.990
_diffrn_measured_fraction_theta_max 0.990
_diffrn_measurement_device_type 'Oxford Diffraction Xcalibur/Sapphire3'
_diffrn_measurement_method '\w scans'
_diffrn_radiation_monochromator graphite
_diffrn_radiation_source 'Enhance (Mo) X-ray Source'
_diffrn_radiation_type MoK\a
_diffrn_radiation_wavelength 0.71073
_diffrn_reflns_av_R_equivalents 0.0700
_diffrn_reflns_av_sigmaI/netI 0.0448
_diffrn_reflns_limit_h_max 18
_diffrn_reflns_limit_h_min -18
_diffrn_reflns_limit_k_max 17
_diffrn_reflns_limit_k_min -18
_diffrn_reflns_limit_l_max 17
_diffrn_reflns_limit_l_min -17
_diffrn_reflns_number 17786
_diffrn_reflns_theta_full 30.00
_diffrn_reflns_theta_max 30.00
_diffrn_reflns_theta_min 3.12
_diffrn_standards_decay_% 1
_diffrn_standards_interval_count 50
_diffrn_standards_number 2
_exptl_absorpt_coefficient_mu 0.920
_exptl_absorpt_correction_T_max 0.8375
_exptl_absorpt_correction_T_min 0.6084
_exptl_absorpt_correction_type multi-scan
_exptl_absorpt_process_details
;
(CrysAlis RED; Oxford Diffraction, 2009)
;
_exptl_crystal_colour violet
_exptl_crystal_density_diffrn 1.560
_exptl_crystal_density_method 'not measured'
_exptl_crystal_description block
_exptl_crystal_F_000 882
_exptl_crystal_size_max 0.60
_exptl_crystal_size_mid 0.40
_exptl_crystal_size_min 0.20
_platon_squeeze_details
;
;
_refine_diff_density_max 0.360
_refine_diff_density_min -0.830
_refine_ls_abs_structure_details 'Flack (1983), 699 Friedel pairs'
_refine_ls_abs_structure_Flack 0.57(3)
_refine_ls_extinction_method none
_refine_ls_goodness_of_fit_ref 1.038
_refine_ls_hydrogen_treatment constr
_refine_ls_matrix_type full
_refine_ls_number_constraints 40
_refine_ls_number_parameters 90
_refine_ls_number_reflns 1807
_refine_ls_number_restraints 0
_refine_ls_restrained_S_all 1.038
_refine_ls_R_factor_all 0.0852
_refine_ls_R_factor_gt 0.0625
_refine_ls_shift/su_max 0.000
_refine_ls_shift/su_mean 0.000
_refine_ls_structure_factor_coef Fsqd
_refine_ls_weighting_details 'calc w=1/[\s^2^(Fo^2^)+(0.0909P)^2^+0.0000P] where P=(Fo^2^+2Fc^2^)/3'
_refine_ls_weighting_scheme calc
_refine_ls_wR_factor_gt 0.1451
_refine_ls_wR_factor_ref 0.1546
_reflns_number_gt 1393
_reflns_number_total 1807
_reflns_threshold_expression I>2\s(I)
_cod_data_source_file br2188.cif
_cod_data_source_block I
_cod_original_formula_sum 'C36 H26 Co Fe N6 O13 '
_cod_database_code 2233730
_cod_database_fobs_code 2233730

loop_
_symmetry_equiv_pos_as_xyz
'x, y, z'
'x-y, x, z'
'-y, x-y, z'
'-x, -y, z'
'-x+y, -x, z'
'y, -x+y, z'
'-y, -x, -z'
'x-y, -y, -z'
'x, x-y, -z'
'y, x, -z'
'-x+y, y, -z'
'-x, -x+y, -z'

loop_
_atom_site_type_symbol
_atom_site_label
_atom_site_fract_x
_atom_site_fract_y
_atom_site_fract_z
_atom_site_U_iso_or_equiv
_atom_site_adp_type
_atom_site_calc_flag
_atom_site_refinement_flags
_atom_site_occupancy
_atom_site_symmetry_multiplicity
Co Co1 0.3333 0.6667 0.5000 0.0271(3) Uani d S 1 2
Fe Fe1 0.6667 0.3333 0.0000 0.0908(6) Uani d S 1 2
N N1 0.4659(2) 0.6789(2) 0.41309(19) 0.0281(5) Uani d . 1 12
C C1 0.5760(2) 0.7591(2) 0.4502(2) 0.0276(6) Uani d . 1 12
O O1 0.6801(4) 0.4676(4) 0.0877(3) 0.1027(14) Uani d . 1 12
O O2 0.7734(6) 0.6631(5) 0.0909(4) 0.1201(18) Uani d . 1 12
C C2 0.6771(3) 0.7820(3) 0.3950(3) 0.0408(8) Uani d . 1 12
H H2 0.7512 0.8352 0.4226 0.049 Uiso calc R 1 12
C C3 0.6678(3) 0.7257(3) 0.2986(3) 0.0459(8) Uani d . 1 12
H H3 0.7352 0.7418 0.2600 0.055 Uiso calc R 1 12
C C4 0.5576(3) 0.6457(3) 0.2611(3) 0.0412(8) Uani d . 1 12
H H4 0.5490 0.6067 0.1965 0.049 Uiso calc R 1 12
C C5 0.4604(3) 0.6239(3) 0.3201(3) 0.0376(7) Uani d . 1 12
H H5 0.3863 0.5680 0.2946 0.045 Uiso calc R 1 12
C C6 0.7526(6) 0.5702(7) 0.0527(4) 0.0870(17) Uani d . 1 12
O O1W 1.0000 1.0000 0.4677(4) 0.0314(14) Uani d S 1 2
H H1W 0.9438 1.0000 0.5000 0.047 Uiso d SPR 0.667 6

loop_
_atom_site_aniso_label
_atom_site_aniso_U_11
_atom_site_aniso_U_22
_atom_site_aniso_U_33
_atom_site_aniso_U_12
_atom_site_aniso_U_13
_atom_site_aniso_U_23
Co1 0.0289(3) 0.0289(3) 0.0235(5) 0.01447(16) 0.000 0.000
Fe1 0.1181(10) 0.1181(10) 0.0361(8) 0.0591(5) 0.000 0.000
N1 0.0325(13) 0.0270(12) 0.0280(12) 0.0171(11) -0.0004(10) -0.0020(10)
C1 0.0258(12) 0.0267(13) 0.0329(16) 0.0149(10) 0.0018(12) 0.0013(11)
O1 0.115(3) 0.129(4) 0.0414(19) 0.045(3) 0.028(2) 0.003(2)
O2 0.189(5) 0.152(4) 0.076(3) 0.127(4) 0.030(3) 0.002(3)
C2 0.0328(16) 0.0451(18) 0.0421(19) 0.0176(15) 0.0077(15) 0.0008(15)
C3 0.0467(18) 0.060(2) 0.043(2) 0.0359(18) 0.0151(17) 0.0067(16)
C4 0.0469(18) 0.045(2) 0.0368(18) 0.0272(16) 0.0051(14) -0.0044(15)
C5 0.0422(17) 0.0409(17) 0.0317(17) 0.0223(14) 0.0002(13) -0.0082(13)
C6 0.121(5) 0.125(5) 0.038(3) 0.079(4) 0.016(3) 0.001(3)
O1W 0.0168(10) 0.0168(10) 0.060(4) 0.0084(5) 0.000 0.000

loop_
_atom_type_symbol
_atom_type_description
_atom_type_scat_dispersion_real
_atom_type_scat_dispersion_imag
_atom_type_scat_source
C C 0.0033 0.0016 'International Tables Vol C Tables 4.2.6.8 and 6.1.1.4'
Co Co 0.3494 0.9721 'International Tables Vol C Tables 4.2.6.8 and 6.1.1.4'
Fe Fe 0.3463 0.8444 'International Tables Vol C Tables 4.2.6.8 and 6.1.1.4'
N N 0.0061 0.0033 'International Tables Vol C Tables 4.2.6.8 and 6.1.1.4'
O O 0.0106 0.0060 'International Tables Vol C Tables 4.2.6.8 and 6.1.1.4'
H H 0.0000 0.0000 'International Tables Vol C Tables 4.2.6.8 and 6.1.1.4'

loop_
_geom_angle_atom_site_label_1
_geom_angle_atom_site_label_2
_geom_angle_atom_site_label_3
_geom_angle_site_symmetry_1
_geom_angle_site_symmetry_3
_geom_angle
N1 Co1 N1 3_665 11_556 81.59(13)
N1 Co1 N1 3_665 9_566 93.20(13)
N1 Co1 N1 11_556 9_566 92.88(9)
N1 Co1 N1 3_665 5_565 92.88(9)
N1 Co1 N1 11_556 5_565 93.20(13)
N1 Co1 N1 9_566 5_565 171.98(13)
N1 Co1 N1 3_665 . 92.88(9)
N1 Co1 N1 11_556 . 171.98(13)
N1 Co1 N1 9_566 . 81.59(13)
N1 Co1 N1 5_565 . 92.88(9)
N1 Co1 N1 3_665 7_666 171.98(13)
N1 Co1 N1 11_556 7_666 92.88(9)
N1 Co1 N1 9_566 7_666 92.88(9)
N1 Co1 N1 5_565 7_666 81.59(13)
N1 Co1 N1 . 7_666 93.20(13)
O1 Fe1 O1 5_665 9 81.1(2)
O1 Fe1 O1 5_665 11_655 93.8(3)
O1 Fe1 O1 9 11_655 92.87(17)
O1 Fe1 O1 5_665 3_655 92.87(17)
O1 Fe1 O1 9 3_655 93.8(3)
O1 Fe1 O1 11_655 3_655 171.3(2)
O1 Fe1 O1 5_665 7_665 171.3(2)
O1 Fe1 O1 9 7_665 92.87(17)
O1 Fe1 O1 11_655 7_665 92.87(17)
O1 Fe1 O1 3_655 7_665 81.1(2)
O1 Fe1 O1 5_665 . 92.87(17)
O1 Fe1 O1 9 . 171.3(2)
O1 Fe1 O1 11_655 . 81.1(2)
O1 Fe1 O1 3_655 . 92.87(17)
O1 Fe1 O1 7_665 . 93.8(3)
C5 N1 C1 . . 117.1(3)
C5 N1 Co1 . . 128.1(2)
C1 N1 Co1 . . 114.69(19)
N1 C1 C2 . . 121.4(3)
N1 C1 C1 . 9_566 114.47(16)
C2 C1 C1 . 9_566 124.1(2)
C6 O1 Fe1 . . 115.4(3)
C1 C2 C3 . . 119.8(3)
C1 C2 H2 . . 120.1
C3 C2 H2 . . 120.1
C4 C3 C2 . . 118.8(3)
C4 C3 H3 . . 120.6
C2 C3 H3 . . 120.6
C5 C4 C3 . . 119.1(3)
C5 C4 H4 . . 120.5
C3 C4 H4 . . 120.5
N1 C5 C4 . . 123.7(3)
N1 C5 H5 . . 118.1
C4 C5 H5 . . 118.1
O2 C6 O1 . . 127.0(5)
O2 C6 C6 . 11_655 119.0(4)
O1 C6 C6 . 11_655 114.0(3)
O1W O1W H1W 7_776 . 61.2

loop_
_geom_bond_atom_site_label_1
_geom_bond_atom_site_label_2
_geom_bond_site_symmetry_2
_geom_bond_distance
Co1 N1 3_665 1.981(2)
Co1 N1 11_556 1.981(2)
Co1 N1 9_566 1.981(2)
Co1 N1 5_565 1.981(2)
Co1 N1 . 1.981(2)
Co1 N1 7_666 1.981(2)
Fe1 O1 5_665 1.998(4)
Fe1 O1 9 1.998(4)
Fe1 O1 11_655 1.998(4)
Fe1 O1 3_655 1.998(4)
Fe1 O1 7_665 1.998(4)
Fe1 O1 . 1.998(4)
N1 C5 . 1.348(4)
N1 C1 . 1.368(4)
C1 C2 . 1.383(4)
C1 C1 9_566 1.454(6)
O1 C6 . 1.270(7)
O2 C6 . 1.201(7)
C2 C3 . 1.384(5)
C2 H2 . 0.9300
C3 C4 . 1.370(5)
C3 H3 . 0.9300
C4 C5 . 1.368(4)
C4 H4 . 0.9300
C5 H5 . 0.9300
C6 C6 11_655 1.566(9)
O1W O1W 7_776 0.807(9)
O1W H1W . 0.8376

loop_
_geom_torsion_atom_site_label_1
_geom_torsion_atom_site_label_2
_geom_torsion_atom_site_label_3
_geom_torsion_atom_site_label_4
_geom_torsion_site_symmetry_1
_geom_torsion_site_symmetry_4
_geom_torsion
N1 Co1 N1 C5 3_665 . -83.9(2)
N1 Co1 N1 C5 9_566 . -176.7(3)
N1 Co1 N1 C5 5_565 . 9.1(3)
N1 Co1 N1 C5 7_666 . 90.9(3)
N1 Co1 N1 C1 3_665 . 91.8(2)
N1 Co1 N1 C1 9_566 . -1.05(14)
N1 Co1 N1 C1 5_565 . -175.22(19)
N1 Co1 N1 C1 7_666 . -93.5(2)
C5 N1 C1 C2 . . -0.4(4)
Co1 N1 C1 C2 . . -176.6(2)
C5 N1 C1 C1 . 9_566 179.0(3)
Co1 N1 C1 C1 . 9_566 2.9(4)
O1 Fe1 O1 C6 5_665 . 93.5(5)
O1 Fe1 O1 C6 11_655 . 0.1(3)
O1 Fe1 O1 C6 3_655 . -173.5(4)
O1 Fe1 O1 C6 7_665 . -92.2(4)
N1 C1 C2 C3 . . 1.8(5)
C1 C1 C2 C3 9_566 . -177.6(3)
C1 C2 C3 C4 . . -1.5(5)
C2 C3 C4 C5 . . -0.1(5)
C1 N1 C5 C4 . . -1.3(5)
Co1 N1 C5 C4 . . 174.3(2)
C3 C4 C5 N1 . . 1.6(5)
Fe1 O1 C6 O2 . . 178.4(5)
Fe1 O1 C6 C6 . 11_655 -0.2(8)

loop_
_platon_squeeze_void_nr
_platon_squeeze_void_average_x
_platon_squeeze_void_average_y
_platon_squeeze_void_average_z
_platon_squeeze_void_volume
_platon_squeeze_void_count_electrons
_platon_squeeze_void_content
1 0.000 0.000 0.000 161 21 ' '
2 0.000 0.500 0.000 8 1 ' '
3 0.500 0.000 0.000 8 1 ' '
4 0.500 0.500 0.000 8 1 ' '
5 0.000 0.500 0.500 6 1 ' '
6 0.500 0.000 0.500 6 1 ' '
7 0.500 0.500 0.500 6 1 ' '
